data_2224332
loop_
_publ_author_name
'Zhou, Rui-Sha'
'Song, Jiang-Feng'

_publ_section_title 4-Hydroxy-6-[(4-hydroxy-1-oxo-1,2-dihydrophthalazin-6-yl)carbonyl]phthalazin-1(2<i>H</i>)-one
_journal_coeditor_code JH2110
_journal_issue 12
_journal_name_full 'Acta Crystallographica Section E'
_journal_page_first o3050
_journal_paper_doi 10.1107/S1600536809046509
_journal_volume 65
_journal_year 2009
_chemical_formula_iupac 'C17 H10 N4 O5'
_chemical_formula_moiety 'C17 H10 N4 O5'
_chemical_formula_sum 'C17 H10 N4 O5'
_chemical_formula_weight 350.29
_chemical_name_systematic
;
4-Hydroxy-6-[(4-hydroxy-1-oxo-1,2-dihydrophthalazin-6-yl)carbonyl]phthalazin-
1(2<i>H</i>)-one
;
_space_group_IT_number 15
_symmetry_cell_setting monoclinic
_symmetry_space_group_name_Hall '-C 2yc'
_symmetry_space_group_name_H-M 'C 1 2/c 1'
_atom_sites_solution_hydrogens geom
_atom_sites_solution_primary direct
_atom_sites_solution_secondary difmap
_audit_creation_method SHELXL-97
_cell_angle_alpha 90.00
_cell_angle_beta 111.718(4)
_cell_angle_gamma 90.00
_cell_formula_units_Z 4
_cell_length_a 11.576(3)
_cell_length_b 10.511(3)
_cell_length_c 12.274(3)
_cell_measurement_temperature 293(2)
_cell_measurement_theta_max 26.02
_cell_measurement_theta_min 2.71
_cell_volume 1387.4(6)
_computing_cell_refinement 'SAINT (Bruker, 1999)'
_computing_data_collection 'SMART (Bruker, 1999)'
_computing_data_reduction 'SAINT (Bruker, 1999)'
_computing_molecular_graphics 'SHELXTL (Sheldrick, 2008)'
_computing_publication_material 'SHELXL97 (Sheldrick, 2008)'
_computing_structure_refinement 'SHELXL97 (Sheldrick, 2008)'
_computing_structure_solution 'SHELXS97 (Sheldrick, 2008)'
_diffrn_ambient_temperature 293(2)
_diffrn_measured_fraction_theta_full 0.999
_diffrn_measured_fraction_theta_max 0.999
_diffrn_measurement_device_type 'Bruker SMART APEX CCD'
_diffrn_measurement_method \w
_diffrn_radiation_monochromator graphite
_diffrn_radiation_source 'fine-focus sealed tube'
_diffrn_radiation_type MoK\a
_diffrn_radiation_wavelength 0.71073
_diffrn_reflns_av_R_equivalents 0.0566
_diffrn_reflns_av_sigmaI/netI 0.0771
_diffrn_reflns_limit_h_max 12
_diffrn_reflns_limit_h_min -14
_diffrn_reflns_limit_k_max 12
_diffrn_reflns_limit_k_min -12
_diffrn_reflns_limit_l_max 14
_diffrn_reflns_limit_l_min -15
_diffrn_reflns_number 3800
_diffrn_reflns_theta_full 26.02
_diffrn_reflns_theta_max 26.02
_diffrn_reflns_theta_min 2.71
_exptl_absorpt_coefficient_mu 0.128
_exptl_absorpt_correction_T_max 0.9874
_exptl_absorpt_correction_T_min 0.9627
_exptl_absorpt_correction_type multi-scan
_exptl_absorpt_process_details '(SADABS; Sheldrick, 1995)'
_exptl_crystal_colour yellow
_exptl_crystal_density_diffrn 1.677
_exptl_crystal_density_method 'not measured'
_exptl_crystal_description needle-like
_exptl_crystal_F_000 720
_exptl_crystal_size_max 0.30
_exptl_crystal_size_mid 0.25
_exptl_crystal_size_min 0.10
_refine_diff_density_max 0.269
_refine_diff_density_min -0.222
_refine_ls_extinction_method none
_refine_ls_goodness_of_fit_ref 0.993
_refine_ls_hydrogen_treatment constr
_refine_ls_matrix_type full
_refine_ls_number_parameters 120
_refine_ls_number_reflns 1370
_refine_ls_number_restraints 0
_refine_ls_restrained_S_all 0.993
_refine_ls_R_factor_all 0.1212
_refine_ls_R_factor_gt 0.0591
_refine_ls_shift/su_max 0.005
_refine_ls_shift/su_mean 0.001
_refine_ls_structure_factor_coef Fsqd
_refine_ls_weighting_details 'calc w=1/[\s^2^(Fo^2^)+(0.0758P)^2^] where P=(Fo^2^+2Fc^2^)/3'
_refine_ls_weighting_scheme calc
_refine_ls_wR_factor_gt 0.1319
_refine_ls_wR_factor_ref 0.1612
_reflns_number_gt 774
_reflns_number_total 1370
_reflns_threshold_expression I>2\s(I)
_cod_data_source_file jh2110.cif
_cod_data_source_block I
_cod_original_sg_symbol_H-M 'C 2/c'
_cod_database_code 2224332
_cod_database_fobs_code 2224332

loop_
_symmetry_equiv_pos_as_xyz
'x, y, z'
'-x, y, -z+1/2'
'x+1/2, y+1/2, z'
'-x+1/2, y+1/2, -z+1/2'
'-x, -y, -z'
'x, -y, z-1/2'
'-x+1/2, -y+1/2, -z'
'x+1/2, -y+1/2, z-1/2'

loop_
_atom_site_type_symbol
_atom_site_label
_atom_site_fract_x
_atom_site_fract_y
_atom_site_fract_z
_atom_site_U_iso_or_equiv
_atom_site_adp_type
_atom_site_calc_flag
_atom_site_refinement_flags
_atom_site_occupancy
_atom_site_disorder_assembly
_atom_site_disorder_group
O O3 0.5000 -0.2105(3) 0.7500 0.0411(9) Uani d S 1 . .
O O1 0.1272(2) 0.0713(2) 0.23363(19) 0.0468(7) Uani d . 1 . .
H H1 0.0902 0.1164 0.1732 0.070 Uiso calc R 1 . .
O O2 0.5078(2) 0.3361(2) 0.5277(2) 0.0512(8) Uani d . 1 . .
N N1 0.2410(3) 0.2518(3) 0.2824(2) 0.0406(8) Uani d . 1 . .
N N2 0.3389(3) 0.3149(3) 0.3641(2) 0.0367(8) Uani d . 1 . .
H H2 0.3513 0.3916 0.3467 0.044 Uiso calc R 1 . .
C C6 0.3861(3) 0.1464(3) 0.5017(3) 0.0303(8) Uani d . 1 . .
C C9 0.2158(3) 0.1394(3) 0.3114(3) 0.0356(9) Uani d . 1 . .
C C5 0.2831(3) 0.0802(3) 0.4238(2) 0.0314(8) Uani d . 1 . .
C C4 0.2480(3) -0.0367(3) 0.4556(3) 0.0362(9) Uani d . 1 . .
H H4 0.1781 -0.0790 0.4052 0.043 Uiso calc R 1 . .
C C7 0.4564(3) 0.0920(3) 0.6103(2) 0.0320(8) Uani d . 1 . .
H H5 0.5254 0.1346 0.6620 0.038 Uiso calc R 1 . .
C C8 0.4182(3) 0.2707(3) 0.4689(3) 0.0340(8) Uani d . 1 . .
C C3 0.3181(3) -0.0884(3) 0.5624(3) 0.0363(9) Uani d . 1 . .
H H3 0.2956 -0.1668 0.5835 0.044 Uiso calc R 1 . .
C C1 0.5000 -0.0954(4) 0.7500 0.0281(10) Uani d S 1 . .
C C2 0.4228(3) -0.0255(3) 0.6404(2) 0.0297(8) Uani d . 1 . .

loop_
_atom_site_aniso_label
_atom_site_aniso_U_11
_atom_site_aniso_U_22
_atom_site_aniso_U_33
_atom_site_aniso_U_12
_atom_site_aniso_U_13
_atom_site_aniso_U_23
O3 0.046(2) 0.030(2) 0.0369(19) 0.000 0.0043(17) 0.000
O1 0.0448(16) 0.0439(16) 0.0330(14) -0.0014(13) -0.0076(12) 0.0032(11)
O2 0.0573(18) 0.0442(16) 0.0328(14) -0.0200(14) -0.0057(13) 0.0032(12)
N1 0.0419(18) 0.0406(19) 0.0291(15) 0.0021(15) 0.0011(14) -0.0015(13)
N2 0.0413(18) 0.0273(16) 0.0286(15) -0.0031(13) -0.0020(14) 0.0025(12)
C6 0.033(2) 0.032(2) 0.0226(16) -0.0007(15) 0.0059(16) -0.0040(14)
C9 0.038(2) 0.033(2) 0.0260(18) 0.0018(17) 0.0002(17) -0.0027(15)
C5 0.0308(19) 0.033(2) 0.0254(16) 0.0047(16) 0.0051(15) -0.0033(14)
C4 0.037(2) 0.032(2) 0.0297(18) -0.0059(16) 0.0016(17) -0.0023(15)
C7 0.0294(19) 0.035(2) 0.0231(17) -0.0043(16) -0.0001(15) -0.0035(14)
C8 0.038(2) 0.033(2) 0.0254(17) -0.0009(17) 0.0053(16) -0.0021(15)
C3 0.039(2) 0.033(2) 0.0302(18) -0.0042(17) 0.0050(16) -0.0010(16)
C1 0.028(3) 0.024(3) 0.027(2) 0.000 0.005(2) 0.000
C2 0.035(2) 0.030(2) 0.0217(17) 0.0007(15) 0.0074(16) -0.0046(13)

loop_
_atom_type_symbol
_atom_type_description
_atom_type_scat_dispersion_real
_atom_type_scat_dispersion_imag
_atom_type_scat_source
C C 0.0033 0.0016 'International Tables Vol C Tables 4.2.6.8 and 6.1.1.4'
H H 0.0000 0.0000 'International Tables Vol C Tables 4.2.6.8 and 6.1.1.4'
N N 0.0061 0.0033 'International Tables Vol C Tables 4.2.6.8 and 6.1.1.4'
O O 0.0106 0.0060 'International Tables Vol C Tables 4.2.6.8 and 6.1.1.4'

loop_
_geom_angle_atom_site_label_1
_geom_angle_atom_site_label_2
_geom_angle_atom_site_label_3
_geom_angle_site_symmetry_1
_geom_angle_site_symmetry_3
_geom_angle
_geom_angle_publ_flag
C9 O1 H1 . . 109.5 ?
C9 N1 N2 . . 116.6(3) ?
C8 N2 N1 . . 127.8(3) ?
C8 N2 H2 . . 116.1 ?
N1 N2 H2 . . 116.1 ?
C7 C6 C5 . . 119.5(3) ?
C7 C6 C8 . . 120.8(3) ?
C5 C6 C8 . . 119.7(3) ?
N1 C9 O1 . . 119.2(3) ?
N1 C9 C5 . . 123.8(3) ?
O1 C9 C5 . . 117.0(3) ?
C4 C5 C6 . . 120.5(3) ?
C4 C5 C9 . . 122.3(3) ?
C6 C5 C9 . . 117.2(3) ?
C3 C4 C5 . . 119.0(3) ?
C3 C4 H4 . . 120.5 ?
C5 C4 H4 . . 120.5 ?
C2 C7 C6 . . 119.7(3) ?
C2 C7 H5 . . 120.1 ?
C6 C7 H5 . . 120.1 ?
O2 C8 N2 . . 119.5(3) ?
O2 C8 C6 . . 125.8(3) ?
N2 C8 C6 . . 114.6(3) ?
C4 C3 C2 . . 121.5(3) ?
C4 C3 H3 . . 119.3 ?
C2 C3 H3 . . 119.3 ?
O3 C1 C2 . 2_656 119.3(2) ?
O3 C1 C2 . . 119.3(2) ?
C2 C1 C2 2_656 . 121.5(4) ?
C7 C2 C3 . . 119.7(3) ?
C7 C2 C1 . . 122.8(3) ?
C3 C2 C1 . . 117.3(3) ?

loop_
_geom_bond_atom_site_label_1
_geom_bond_atom_site_label_2
_geom_bond_site_symmetry_2
_geom_bond_distance
_geom_bond_publ_flag
O3 C1 . 1.210(5) ?
O1 C9 . 1.323(4) ?
O1 H1 . 0.8501 ?
O2 C8 . 1.231(4) ?
N1 C9 . 1.298(4) ?
N1 N2 . 1.374(4) ?
N2 C8 . 1.357(4) ?
N2 H2 . 0.8600 ?
C6 C7 . 1.401(4) ?
C6 C5 . 1.406(4) ?
C6 C8 . 1.455(5) ?
C9 C5 . 1.450(4) ?
C5 C4 . 1.394(4) ?
C4 C3 . 1.373(4) ?
C4 H4 . 0.9300 ?
C7 C2 . 1.386(4) ?
C7 H5 . 0.9300 ?
C3 C2 . 1.401(4) ?
C3 H3 . 0.9300 ?
C1 C2 2_656 1.502(4) ?
C1 C2 . 1.502(4) ?

loop_
_geom_hbond_atom_site_label_D
_geom_hbond_atom_site_label_H
_geom_hbond_atom_site_label_A
_geom_hbond_site_symmetry_A
_geom_hbond_distance_DH
_geom_hbond_distance_HA
_geom_hbond_distance_DA
_geom_hbond_angle_DHA
O1 H1 O2 8_455 0.85 1.76 2.581(3) 162.5
N2 H2 O1 4 0.86 2.19 3.034(4) 168.3

loop_
_geom_torsion_atom_site_label_1
_geom_torsion_atom_site_label_2
_geom_torsion_atom_site_label_3
_geom_torsion_atom_site_label_4
_geom_torsion_site_symmetry_1
_geom_torsion_site_symmetry_2
_geom_torsion_site_symmetry_3
_geom_torsion_site_symmetry_4
_geom_torsion
_geom_torsion_publ_flag
C9 N1 N2 C8 . . . . 4.9(5) ?
N2 N1 C9 O1 . . . . -176.2(3) ?
N2 N1 C9 C5 . . . . 1.1(5) ?
C7 C6 C5 C4 . . . . 2.4(5) ?
C8 C6 C5 C4 . . . . -177.5(3) ?
C7 C6 C5 C9 . . . . -178.3(3) ?
C8 C6 C5 C9 . . . . 1.8(5) ?
N1 C9 C5 C4 . . . . 175.2(3) ?
O1 C9 C5 C4 . . . . -7.5(5) ?
N1 C9 C5 C6 . . . . -4.1(5) ?
O1 C9 C5 C6 . . . . 173.2(3) ?
C6 C5 C4 C3 . . . . -2.4(5) ?
C9 C5 C4 C3 . . . . 178.4(3) ?
C5 C6 C7 C2 . . . . -0.9(5) ?
C8 C6 C7 C2 . . . . 179.0(3) ?
N1 N2 C8 O2 . . . . 173.9(3) ?
N1 N2 C8 C6 . . . . -6.8(5) ?
C7 C6 C8 O2 . . . . 2.4(5) ?
C5 C6 C8 O2 . . . . -177.7(3) ?
C7 C6 C8 N2 . . . . -176.8(3) ?
C5 C6 C8 N2 . . . . 3.1(4) ?
C5 C4 C3 C2 . . . . 0.8(5) ?
C6 C7 C2 C3 . . . . -0.6(5) ?
C6 C7 C2 C1 . . . . 174.2(3) ?
C4 C3 C2 C7 . . . . 0.6(5) ?
C4 C3 C2 C1 . . . . -174.4(3) ?
O3 C1 C2 C7 . . . . -148.7(2) ?
C2 C1 C2 C7 2_656 . . . 31.3(2) ?
O3 C1 C2 C3 . . . . 26.2(3) ?
C2 C1 C2 C3 2_656 . . . -153.8(3) ?
